data_2243972
loop_
_publ_author_name
'B\"ussing, Rolf'
'Ott, Ingo'
'Jones, Peter G.'

_publ_section_title
;
 Crystal structures of the gold NHC complex
 bis(4-bromo-1,3-diethylimidazol-2-ylidene)gold(I) iodide and its 1:1
 adduct with
 <i>trans</i>-bis(4-bromo-1,3-diethyl-imidazol-2-ylidene)diiodidogold(III)
 iodide
;
_journal_coeditor_code YZ2012
_journal_issue 12
_journal_name_full 'Acta Crystallographica Section E'
_journal_page_first 1249
_journal_page_last 1252
_journal_paper_doi 10.1107/S2056989021011488
_journal_volume 77
_journal_year 2021
_chemical_formula_iupac '[Au (C7 H11 Br N2)2] [Au I2 (C7 H11 Br N2)2] I2'
_chemical_formula_moiety 'C14 H22 Au Br2 I2 N4 +, C14 H22 Au Br2 N4 +, 2(I -)'
_chemical_formula_sum 'C28 H44 Au2 Br4 I4 N8'
_chemical_formula_weight 1713.88
_chemical_name_systematic
;
Bis(4-bromo-1,3-diethylimidazol-2-ylidene)gold(I)
<i>trans</i>-bis(4-bromo-1,3-diethyl-imidazol-2-ylidene)diiodidogold(III)
diiodide
;
_space_group_crystal_system triclinic
_space_group_IT_number 2
_space_group_name_Hall '-P 1'
_space_group_name_H-M_alt 'P -1'
_atom_sites_solution_hydrogens geom
_audit_creation_method SHELXL-2017
_cell_angle_alpha 91.228(3)
_cell_angle_beta 96.517(4)
_cell_angle_gamma 92.255(4)
_cell_formula_units_Z 1
_cell_length_a 8.0245(4)
_cell_length_b 8.5782(3)
_cell_length_c 15.9814(6)
_cell_measurement_reflns_used 24546
_cell_measurement_temperature 100(2)
_cell_measurement_theta_max 34.1140
_cell_measurement_theta_min 2.5590
_cell_volume 1091.77(8)
_computing_cell_refinement
;
CrysAlisPro (Rigaku OD, 2021)
;
_computing_data_collection
;
CrysAlisPro (Rigaku OD, 2021)
;
_computing_data_reduction
;
CrysAlisPro (Rigaku OD, 2021)
;
_computing_molecular_graphics
;
Siemens XP (Siemens, 1994)
;
_computing_publication_material
;
SHELXL2017 (Sheldrick, 2015)
;
_computing_structure_refinement
;
SHELXL2017 (Sheldrick, 2015)
;
_computing_structure_solution
;
SHELXS (Sheldrick, 2008)
;
_diffrn_ambient_temperature 100(2)
_diffrn_detector_area_resol_mean 10.0000
_diffrn_measured_fraction_theta_full 0.999
_diffrn_measured_fraction_theta_max 0.999
_diffrn_measurement_device_type 'XtaLAB Synergy, HyPix'
_diffrn_measurement_method '\w scans'
_diffrn_radiation_type MoK\a
_diffrn_radiation_wavelength 0.71073
_diffrn_reflns_av_R_equivalents 0.0475
_diffrn_reflns_av_unetI/netI 0.0263
_diffrn_reflns_limit_h_max 11
_diffrn_reflns_limit_h_min -11
_diffrn_reflns_limit_k_max 12
_diffrn_reflns_limit_k_min -12
_diffrn_reflns_limit_l_max 22
_diffrn_reflns_limit_l_min -22
_diffrn_reflns_number 61886
_diffrn_reflns_theta_full 30.000
_diffrn_reflns_theta_max 30.034
_diffrn_reflns_theta_min 2.672
_diffrn_source 'micro-focus sealed X-ray tube'
_exptl_absorpt_coefficient_mu 13.229
_exptl_absorpt_correction_T_max 1.00000
_exptl_absorpt_correction_T_min 0.70312
_exptl_absorpt_correction_type multi-scan
_exptl_absorpt_process_details
;
(CrysAlisPro; Rigaku OD, 2021)
;
_exptl_crystal_colour brown
_exptl_crystal_density_diffrn 2.607
_exptl_crystal_description plate
_exptl_crystal_F_000 778
_exptl_crystal_size_max 0.08
_exptl_crystal_size_mid 0.03
_exptl_crystal_size_min 0.01
_refine_diff_density_max 3.972
_refine_diff_density_min -2.660
_refine_ls_extinction_method none
_refine_ls_goodness_of_fit_ref 1.061
_refine_ls_hydrogen_treatment constr
_refine_ls_matrix_type full
_refine_ls_number_parameters 215
_refine_ls_number_reflns 6378
_refine_ls_number_restraints 0
_refine_ls_restrained_S_all 1.061
_refine_ls_R_factor_all 0.0504
_refine_ls_R_factor_gt 0.0392
_refine_ls_shift/su_max 0.000
_refine_ls_shift/su_mean 0.000
_refine_ls_structure_factor_coef Fsqd
_refine_ls_weighting_details 'w=1/[\s^2^(Fo^2^)+(0.0494P)^2^+12.4607P] where P=(Fo^2^+2Fc^2^)/3'
_refine_ls_weighting_scheme calc
_refine_ls_wR_factor_gt 0.1002
_refine_ls_wR_factor_ref 0.1054
_reflns_number_gt 5409
_reflns_number_total 6378
_reflns_threshold_expression 'I > 2\s(I)'
_cod_data_source_file yz2012sup1.cif
_cod_data_source_block 4
_cod_database_code 2243972
_shelx_space_group_comment
;
The symmetry employed for this shelxl refinement is uniquely defined
by the following loop, which should always be used as a source of
symmetry information in preference to the above space-group names.
They are only intended as comments.
;
_shelx_estimated_absorpt_t_min 0.418
_shelx_estimated_absorpt_t_max 0.879

loop_
_space_group_symop_operation_xyz
'x, y, z'
'-x, -y, -z'

loop_
_atom_site_type_symbol
_atom_site_label
_atom_site_fract_x
_atom_site_fract_y
_atom_site_fract_z
_atom_site_U_iso_or_equiv
_atom_site_adp_type
_atom_site_calc_flag
_atom_site_occupancy
_atom_site_disorder_assembly
_atom_site_disorder_group
Au Au1 -0.500000 -0.500000 0.000000 0.01890(8) Uani d 1 . .
I I1 -0.36292(6) -0.37952(6) -0.12916(3) 0.02666(11) Uani d 1 . .
Br Br1 -0.00401(10) -0.09434(9) 0.21316(5) 0.02965(16) Uani d 1 . .
N N1 -0.2548(7) -0.2807(7) 0.1082(4) 0.0227(11) Uani d 1 . .
N N2 -0.1732(7) -0.5172(7) 0.1164(4) 0.0218(11) Uani d 1 . .
C C1 -0.2957(9) -0.4283(8) 0.0806(4) 0.0199(12) Uani d 1 . .
C C2 -0.1053(9) -0.2781(8) 0.1624(4) 0.0236(13) Uani d 1 . .
C C3 -0.0556(9) -0.4261(8) 0.1680(4) 0.0242(13) Uani d 1 . .
H H3 0.041194 -0.461233 0.200890 0.029 Uiso calc 1 . .
C C4 -0.3602(10) -0.1472(8) 0.0908(5) 0.0282(15) Uani d 1 . .
H H4A -0.426098 -0.163377 0.034872 0.034 Uiso calc 1 . .
H H4B -0.287389 -0.051785 0.088776 0.034 Uiso calc 1 . .
C C5 -0.4806(13) -0.1229(11) 0.1572(6) 0.042(2) Uani d 1 . .
H H5A -0.548069 -0.219305 0.162128 0.064 Uiso calc 1 . .
H H5B -0.554816 -0.038287 0.140329 0.064 Uiso calc 1 . .
H H5C -0.415991 -0.095597 0.211660 0.064 Uiso calc 1 . .
C C6 -0.1643(9) -0.6878(8) 0.1038(4) 0.0243(13) Uani d 1 . .
H H6A -0.276204 -0.738050 0.107783 0.029 Uiso calc 1 . .
H H6B -0.084560 -0.728786 0.149017 0.029 Uiso calc 1 . .
C C7 -0.1087(11) -0.7291(10) 0.0196(5) 0.0343(17) Uani d 1 . .
H H7A -0.194248 -0.699822 -0.025403 0.051 Uiso calc 1 . .
H H7B -0.093445 -0.841752 0.015793 0.051 Uiso calc 1 . .
H H7C -0.002321 -0.672810 0.013535 0.051 Uiso calc 1 . .
Au Au2 1.000000 1.000000 0.500000 0.02101(9) Uani d 1 . .
I I2 0.18002(6) 0.24488(5) 0.30519(3) 0.02377(10) Uani d 1 . .
Br Br2 0.40896(9) 0.59948(8) 0.36840(4) 0.02459(14) Uani d 1 . .
N N1' 0.7026(7) 0.7839(6) 0.4369(3) 0.0198(11) Uani d 1 . .
N N2' 0.6387(8) 1.0226(6) 0.4186(4) 0.0219(11) Uani d 1 . .
C C1' 0.7658(9) 0.9331(7) 0.4491(4) 0.0203(12) Uani d 1 . .
C C2' 0.5388(9) 0.7821(8) 0.3989(4) 0.0216(12) Uani d 1 . .
C C3' 0.4977(9) 0.9322(8) 0.3871(4) 0.0215(12) Uani d 1 . .
H H3' 0.393497 0.968182 0.362203 0.026 Uiso calc 1 . .
C C4' 0.8021(9) 0.6466(8) 0.4567(4) 0.0224(13) Uani d 1 . .
H H4'1 0.725634 0.555349 0.463211 0.027 Uiso calc 1 . .
H H4'2 0.873672 0.665833 0.510905 0.027 Uiso calc 1 . .
C C5' 0.9122(10) 0.6105(8) 0.3881(5) 0.0290(15) Uani d 1 . .
H H5'1 0.841801 0.593654 0.334152 0.044 Uiso calc 1 . .
H H5'2 0.973515 0.516180 0.402016 0.044 Uiso calc 1 . .
H H5'3 0.992338 0.698354 0.383758 0.044 Uiso calc 1 . .
C C6' 0.6523(10) 1.1916(8) 0.4105(5) 0.0259(14) Uani d 1 . .
H H6'1 0.746773 1.235149 0.450502 0.031 Uiso calc 1 . .
H H6'2 0.547969 1.238037 0.425063 0.031 Uiso calc 1 . .
C C7' 0.6810(9) 1.2344(8) 0.3214(5) 0.0281(15) Uani d 1 . .
H H7'1 0.785274 1.189945 0.307254 0.042 Uiso calc 1 . .
H H7'2 0.689663 1.348279 0.317476 0.042 Uiso calc 1 . .
H H7'3 0.586704 1.192742 0.281833 0.042 Uiso calc 1 . .

loop_
_atom_site_aniso_label
_atom_site_aniso_U_11
_atom_site_aniso_U_22
_atom_site_aniso_U_33
_atom_site_aniso_U_12
_atom_site_aniso_U_13
_atom_site_aniso_U_23
Au1 0.02247(17) 0.01893(16) 0.01489(15) -0.00122(12) 0.00110(12) 0.00024(12)
I1 0.0288(2) 0.0301(2) 0.0214(2) -0.00043(18) 0.00418(16) 0.00327(17)
Br1 0.0348(4) 0.0248(3) 0.0272(3) -0.0053(3) -0.0026(3) -0.0047(3)
N1 0.025(3) 0.023(3) 0.020(3) 0.000(2) 0.004(2) -0.002(2)
N2 0.022(3) 0.021(3) 0.021(3) -0.002(2) -0.001(2) -0.003(2)
C1 0.028(3) 0.018(3) 0.013(3) -0.002(2) 0.002(2) -0.001(2)
C2 0.028(3) 0.024(3) 0.018(3) -0.004(3) 0.001(2) -0.003(2)
C3 0.028(3) 0.027(3) 0.017(3) 0.000(3) 0.000(2) -0.004(2)
C4 0.039(4) 0.019(3) 0.025(3) -0.001(3) 0.000(3) -0.002(3)
C5 0.051(5) 0.035(4) 0.042(5) 0.004(4) 0.014(4) -0.008(4)
C6 0.028(3) 0.021(3) 0.024(3) 0.001(3) 0.002(3) 0.000(3)
C7 0.042(5) 0.031(4) 0.031(4) 0.005(3) 0.005(3) -0.007(3)
Au2 0.02690(18) 0.01581(16) 0.01892(16) 0.00103(12) -0.00311(13) -0.00180(12)
I2 0.0231(2) 0.0219(2) 0.0252(2) -0.00092(15) -0.00093(16) -0.00113(16)
Br2 0.0266(3) 0.0199(3) 0.0267(3) -0.0050(2) 0.0032(3) -0.0015(2)
N1' 0.028(3) 0.014(2) 0.017(2) -0.001(2) 0.001(2) 0.0007(19)
N2' 0.028(3) 0.015(2) 0.022(3) 0.001(2) -0.001(2) -0.002(2)
C1' 0.031(3) 0.014(3) 0.015(3) 0.004(2) 0.000(2) 0.000(2)
C2' 0.024(3) 0.020(3) 0.022(3) 0.000(2) 0.005(2) 0.000(2)
C3' 0.025(3) 0.017(3) 0.021(3) 0.000(2) -0.002(2) -0.002(2)
C4' 0.026(3) 0.016(3) 0.026(3) 0.007(2) 0.008(3) 0.002(2)
C5' 0.031(4) 0.019(3) 0.039(4) 0.008(3) 0.010(3) 0.001(3)
C6' 0.031(4) 0.015(3) 0.029(3) 0.002(3) -0.005(3) -0.001(3)
C7' 0.025(3) 0.022(3) 0.038(4) 0.000(3) 0.008(3) 0.008(3)

loop_
_atom_type_symbol
_atom_type_description
_atom_type_scat_dispersion_real
_atom_type_scat_dispersion_imag
_atom_type_scat_source
C C 0.0033 0.0016 'International Tables Vol C Tables 4.2.6.8 and 6.1.1.4'
H H 0.0000 0.0000 'International Tables Vol C Tables 4.2.6.8 and 6.1.1.4'
N N 0.0061 0.0033 'International Tables Vol C Tables 4.2.6.8 and 6.1.1.4'
Br Br -0.2901 2.4595 'International Tables Vol C Tables 4.2.6.8 and 6.1.1.4'
I I -0.4742 1.8119 'International Tables Vol C Tables 4.2.6.8 and 6.1.1.4'
Au Au -2.0133 8.8022 'International Tables Vol C Tables 4.2.6.8 and 6.1.1.4'

loop_
_geom_angle_atom_site_label_1
_geom_angle_atom_site_label_2
_geom_angle_atom_site_label_3
_geom_angle_site_symmetry_1
_geom_angle_site_symmetry_3
_geom_angle
_geom_angle_publ_flag
C1 Au1 C1 2_445 . 180.0 y
C1 Au1 I1 2_445 2_445 90.95(18) ?
C1 Au1 I1 . 2_445 89.05(18) ?
C1 Au1 I1 2_445 . 89.05(18) y
C1 Au1 I1 . . 90.95(18) y
I1 Au1 I1 2_445 . 180.0 ?
Au1 I1 I2 . 2 176.29(2) y
C2 Br1 I2 . . 179.5(2) y
C1 N1 C2 . . 109.5(6) ?
C1 N1 C4 . . 124.8(6) ?
C2 N1 C4 . . 125.3(6) ?
C1 N2 C3 . . 110.4(6) ?
C1 N2 C6 . . 125.6(6) ?
C3 N2 C6 . . 124.0(6) ?
N1 C1 N2 . . 106.2(6) ?
N1 C1 Au1 . . 126.4(5) ?
N2 C1 Au1 . . 127.4(5) ?
C3 C2 N1 . . 107.2(6) ?
C3 C2 Br1 . . 129.9(6) ?
N1 C2 Br1 . . 122.9(5) ?
C2 C3 N2 . . 106.6(6) ?
N1 C4 C5 . . 112.6(7) ?
N2 C6 C7 . . 111.8(6) ?
C1' Au2 C1' . 2_776 180.0 y
Br1 I2 I1 . 2 97.240(19) y
Br1 I2 Br2 . . 169.87(2) y
I1 I2 Br2 2 . 72.852(17) y
Br1 I2 Au2 . 1_445 74.604(16) y
I1 I2 Au2 2 1_445 168.488(16) y
Br2 I2 Au2 . 1_445 114.871(16) y
C2' Br2 I2 . . 177.0(2) y
C1' N1' C2' . . 110.4(6) ?
C1' N1' C4' . . 123.3(6) ?
C2' N1' C4' . . 126.1(6) ?
C1' N2' C3' . . 111.4(6) ?
C1' N2' C6' . . 124.9(6) ?
C3' N2' C6' . . 123.3(6) ?
N2' C1' N1' . . 104.7(6) ?
N2' C1' Au2 . . 128.9(5) ?
N1' C1' Au2 . . 126.4(5) ?
C3' C2' N1' . . 107.4(6) ?
C3' C2' Br2 . . 128.7(5) ?
N1' C2' Br2 . . 123.9(5) ?
C2' C3' N2' . . 105.9(6) ?
N1' C4' C5' . . 111.4(6) ?
N2' C6' C7' . . 111.0(6) ?
C2 C3 H3 . . 126.7 ?
N2 C3 H3 . . 126.7 ?
N1 C4 H4A . . 109.1 ?
C5 C4 H4A . . 109.1 ?
N1 C4 H4B . . 109.1 ?
C5 C4 H4B . . 109.1 ?
H4A C4 H4B . . 107.8 ?
C4 C5 H5A . . 109.5 ?
C4 C5 H5B . . 109.5 ?
H5A C5 H5B . . 109.5 ?
C4 C5 H5C . . 109.5 ?
H5A C5 H5C . . 109.5 ?
H5B C5 H5C . . 109.5 ?
N2 C6 H6A . . 109.3 ?
C7 C6 H6A . . 109.3 ?
N2 C6 H6B . . 109.3 ?
C7 C6 H6B . . 109.3 ?
H6A C6 H6B . . 107.9 ?
C6 C7 H7A . . 109.5 ?
C6 C7 H7B . . 109.5 ?
H7A C7 H7B . . 109.5 ?
C6 C7 H7C . . 109.5 ?
H7A C7 H7C . . 109.5 ?
H7B C7 H7C . . 109.5 ?
C2' C3' H3' . . 127.0 ?
N2' C3' H3' . . 127.0 ?
N1' C4' H4'1 . . 109.3 ?
C5' C4' H4'1 . . 109.3 ?
N1' C4' H4'2 . . 109.3 ?
C5' C4' H4'2 . . 109.3 ?
H4'1 C4' H4'2 . . 108.0 ?
C4' C5' H5'1 . . 109.5 ?
C4' C5' H5'2 . . 109.5 ?
H5'1 C5' H5'2 . . 109.5 ?
C4' C5' H5'3 . . 109.5 ?
H5'1 C5' H5'3 . . 109.5 ?
H5'2 C5' H5'3 . . 109.5 ?
N2' C6' H6'1 . . 109.4 ?
C7' C6' H6'1 . . 109.4 ?
N2' C6' H6'2 . . 109.4 ?
C7' C6' H6'2 . . 109.4 ?
H6'1 C6' H6'2 . . 108.0 ?
C6' C7' H7'1 . . 109.5 ?
C6' C7' H7'2 . . 109.5 ?
H7'1 C7' H7'2 . . 109.5 ?
C6' C7' H7'3 . . 109.5 ?
H7'1 C7' H7'3 . . 109.5 ?
H7'2 C7' H7'3 . . 109.5 ?

loop_
_geom_bond_atom_site_label_1
_geom_bond_atom_site_label_2
_geom_bond_site_symmetry_2
_geom_bond_distance
_geom_bond_publ_flag
Au1 C1 2_445 2.033(7) ?
Au1 C1 . 2.033(7) y
Au1 I1 2_445 2.6564(5) ?
Au1 I1 . 2.6564(5) y
I1 I2 2 3.5136(7) y
Br1 C2 . 1.870(7) ?
Br1 I2 . 3.4347(8) y
N1 C1 . 1.347(8) ?
N1 C2 . 1.397(9) ?
N1 C4 . 1.464(10) ?
N2 C1 . 1.351(9) ?
N2 C3 . 1.385(8) ?
N2 C6 . 1.479(9) ?
C2 C3 . 1.348(10) ?
C4 C5 . 1.530(12) ?
C6 C7 . 1.504(11) ?
Au2 C1' . 2.018(7) y
Au2 C1' 2_776 2.018(7) ?
I2 Br2 . 3.5575(8) y
I2 Au1 2 4.1539(5) y
Br2 C2' . 1.871(7) ?
N1' C1' . 1.360(8) ?
N1' C2' . 1.383(9) ?
N1' C4' . 1.469(8) ?
N2' C1' . 1.354(9) ?
N2' C3' . 1.386(9) ?
N2' C6' . 1.459(9) ?
C2' C3' . 1.353(9) ?
C4' C5' . 1.519(10) ?
C6' C7' . 1.519(11) ?
C3 H3 . 0.9500 ?
C4 H4A . 0.9900 ?
C4 H4B . 0.9900 ?
C5 H5A . 0.9800 ?
C5 H5B . 0.9800 ?
C5 H5C . 0.9800 ?
C6 H6A . 0.9900 ?
C6 H6B . 0.9900 ?
C7 H7A . 0.9800 ?
C7 H7B . 0.9800 ?
C7 H7C . 0.9800 ?
C3' H3' . 0.9500 ?
C4' H4'1 . 0.9900 ?
C4' H4'2 . 0.9900 ?
C5' H5'1 . 0.9800 ?
C5' H5'2 . 0.9800 ?
C5' H5'3 . 0.9800 ?
C6' H6'1 . 0.9900 ?
C6' H6'2 . 0.9900 ?
C7' H7'1 . 0.9800 ?
C7' H7'2 . 0.9800 ?
C7' H7'3 . 0.9800 ?

loop_
_geom_hbond_atom_site_label_D
_geom_hbond_atom_site_label_H
_geom_hbond_atom_site_label_A
_geom_hbond_site_symmetry_A
_geom_hbond_distance_DH
_geom_hbond_distance_HA
_geom_hbond_distance_DA
_geom_hbond_angle_DHA
_geom_hbond_publ_flag
C3 H3 I1 2_545 0.95 3.28 3.913(7) 126.3 ?
C3 H3 I2 1_545 0.95 3.22 4.011(7) 142.2 ?
C4 H4A I1 . 0.99 3.28 4.002(7) 131.5 ?
C6 H6A I1 2_445 0.99 3.16 3.925(7) 135.6 ?
C6 H6B I2 1_545 0.99 3.11 4.064(7) 163.3 ?
C7 H7C I1 2_545 0.98 3.29 4.051(9) 135.6 ?
C3' H3' I2 1_565 0.95 3.08 3.916(7) 148.4 ?
C4' H4'2 I2 2_666 0.99 3.10 3.883(7) 136.7 ?
C7' H7'1 I2 1_665 0.98 3.19 4.039(7) 146.2 ?

loop_
_geom_torsion_atom_site_label_1
_geom_torsion_atom_site_label_2
_geom_torsion_atom_site_label_3
_geom_torsion_atom_site_label_4
_geom_torsion_site_symmetry_1
_geom_torsion_site_symmetry_2
_geom_torsion_site_symmetry_3
_geom_torsion_site_symmetry_4
_geom_torsion
_geom_torsion_publ_flag
C2 N1 C1 N2 . . . . -0.4(7) ?
C4 N1 C1 N2 . . . . -174.5(6) ?
C2 N1 C1 Au1 . . . . -179.8(5) ?
C4 N1 C1 Au1 . . . . 6.2(10) ?
C3 N2 C1 N1 . . . . 1.0(8) ?
C6 N2 C1 N1 . . . . -179.5(6) ?
C3 N2 C1 Au1 . . . . -179.7(5) ?
C6 N2 C1 Au1 . . . . -0.2(10) ?
C1 N1 C2 C3 . . . . -0.3(8) ?
C4 N1 C2 C3 . . . . 173.8(7) ?
C1 N1 C2 Br1 . . . . 179.1(5) ?
C4 N1 C2 Br1 . . . . -6.8(10) ?
N1 C2 C3 N2 . . . . 0.9(8) ?
Br1 C2 C3 N2 . . . . -178.5(5) ?
C1 N2 C3 C2 . . . . -1.2(8) ?
C6 N2 C3 C2 . . . . 179.3(6) ?
C1 N1 C4 C5 . . . . 89.5(8) ?
C2 N1 C4 C5 . . . . -83.7(9) ?
C1 N2 C6 C7 . . . . 76.1(9) ?
C3 N2 C6 C7 . . . . -104.5(8) ?
C3' N2' C1' N1' . . . . -0.4(8) ?
C6' N2' C1' N1' . . . . -173.8(6) ?
C3' N2' C1' Au2 . . . . 178.6(5) ?
C6' N2' C1' Au2 . . . . 5.3(10) ?
C2' N1' C1' N2' . . . . 0.4(7) ?
C4' N1' C1' N2' . . . . 176.4(6) ?
C2' N1' C1' Au2 . . . . -178.8(5) ?
C4' N1' C1' Au2 . . . . -2.7(9) ?
C1' N1' C2' C3' . . . . -0.1(8) ?
C4' N1' C2' C3' . . . . -176.1(6) ?
C1' N1' C2' Br2 . . . . 178.1(5) ?
C4' N1' C2' Br2 . . . . 2.2(9) ?
N1' C2' C3' N2' . . . . -0.1(8) ?
Br2 C2' C3' N2' . . . . -178.3(5) ?
C1' N2' C3' C2' . . . . 0.4(8) ?
C6' N2' C3' C2' . . . . 173.8(6) ?
C1' N1' C4' C5' . . . . -79.6(8) ?
C2' N1' C4' C5' . . . . 95.8(8) ?
C1' N2' C6' C7' . . . . 97.4(8) ?
C3' N2' C6' C7' . . . . -75.2(9) ?

_cod_database_fobs_code 2243972
